data_4080945
loop_
_publ_author_name
'Ohashi, Masato'
'Shibata, Mitsutoshi'
'Saijo, Hiroki'
'Kambara, Tadashi'
'Ogoshi, Sensuke'

_publ_section_title
;
 Carbon--Fluorine Bond Activation of Tetrafluoroethylene on Palladium(0)
 and Nickel(0): Heat or Lewis Acidic Additive Promoted Oxidative Addition
;
_journal_issue 13
_journal_name_full Organometallics
_journal_page_first 3631
_journal_paper_doi 10.1021/om400255t
_journal_volume 32
_journal_year 2013
_chemical_formula_moiety 'C38 H66 F4 Ni P2'
_chemical_formula_sum 'C38 H66 F4 Ni P2'
_chemical_formula_weight 719.56
_chemical_name_systematic
; 
 ? 
;
_space_group_IT_number 61
_symmetry_cell_setting orthorhombic
_symmetry_Int_Tables_number 61
_symmetry_space_group_name_Hall '-P 2ac 2ab'
_symmetry_space_group_name_H-M 'P b c a'
_atom_sites_solution_hydrogens geom
_atom_sites_solution_primary direct
_atom_sites_solution_secondary difmap
_audit_creation_method SHELXL-97
_cell_angle_alpha 90.00
_cell_angle_beta 90.00
_cell_angle_gamma 90.00
_cell_formula_units_Z 8
_cell_length_a 19.442(5)
_cell_length_b 15.580(4)
_cell_length_c 24.210(6)
_cell_measurement_reflns_used 4416
_cell_measurement_temperature 123(2)
_cell_measurement_theta_max 25.35
_cell_measurement_theta_min 3.03
_cell_volume 7333(3)
_computing_cell_refinement 'Rigaku/RAPID Diffractometer Control'
_computing_data_collection 'Rigaku/RAPID Diffractometer Control'
_computing_data_reduction 'teXsan: PROCESS (MSC)'
_computing_molecular_graphics 'Ortep-3 (Louis J. Farrugia, 1999)'
_computing_publication_material 'SHELXL-97 and modified'
_computing_structure_refinement 'SHELXL-97 (Sheldrick, 1999)'
_computing_structure_solution 'PATTY (Bueskens, et al., 1994)'
_diffrn_ambient_temperature 123(2)
_diffrn_detector_area_resol_mean 10.00
_diffrn_measured_fraction_theta_full 0.971
_diffrn_measured_fraction_theta_max 0.971
_diffrn_measurement_device_type 'Rigaku R-AXIS RAPID'
_diffrn_measurement_method \w
_diffrn_radiation_detector 'imaging plate'
_diffrn_radiation_monochromator graphite
_diffrn_radiation_source 'fine-focus sealed tube'
_diffrn_radiation_type MoK\a
_diffrn_radiation_wavelength 0.71075
_diffrn_reflns_av_R_equivalents 0.2647
_diffrn_reflns_av_sigmaI/netI 0.2302
_diffrn_reflns_limit_h_max 22
_diffrn_reflns_limit_h_min -23
_diffrn_reflns_limit_k_max 18
_diffrn_reflns_limit_k_min -17
_diffrn_reflns_limit_l_max 29
_diffrn_reflns_limit_l_min -25
_diffrn_reflns_number 23633
_diffrn_reflns_theta_full 25.35
_diffrn_reflns_theta_max 25.35
_diffrn_reflns_theta_min 3.03
_exptl_absorpt_coefficient_mu 0.663
_exptl_absorpt_correction_T_max 0.8260
_exptl_absorpt_correction_T_min 0.7775
_exptl_absorpt_correction_type multi-scan
_exptl_absorpt_process_details
;
Higashi, T. (1999). Abscor - Empirical Absorption Correction based on
Fourier Series Approximation. Rigaku Corporation, Tokyo, Japan.
;
_exptl_crystal_colour yellow
_exptl_crystal_density_diffrn 1.303
_exptl_crystal_density_method 'not measured'
_exptl_crystal_description block
_exptl_crystal_F_000 3104
_exptl_crystal_size_max 0.40
_exptl_crystal_size_mid 0.30
_exptl_crystal_size_min 0.30
_refine_diff_density_max 0.887
_refine_diff_density_min -0.669
_refine_diff_density_rms 0.097
_refine_ls_extinction_method none
_refine_ls_goodness_of_fit_ref 0.934
_refine_ls_hydrogen_treatment constr
_refine_ls_matrix_type full
_refine_ls_number_parameters 407
_refine_ls_number_reflns 6514
_refine_ls_number_restraints 0
_refine_ls_restrained_S_all 0.934
_refine_ls_R_factor_all 0.2450
_refine_ls_R_factor_gt 0.0923
_refine_ls_shift/su_max 0.000
_refine_ls_shift/su_mean 0.000
_refine_ls_structure_factor_coef Fsqd
_refine_ls_weighting_details 'calc w=1/[\s^2^(Fo^2^)+(0.0815P)^2^+0.0000P] where P=(Fo^2^+2Fc^2^)/3'
_refine_ls_weighting_scheme calc
_refine_ls_wR_factor_gt 0.1763
_refine_ls_wR_factor_ref 0.2468
_reflns_number_gt 2267
_reflns_number_total 6514
_reflns_threshold_expression >2sigma(I)
_cod_data_source_file om400255t_si_002.cif
_cod_data_source_block 9
_cod_depositor_comments
;
The following automatic conversions were performed:

'_symmetry_cell_setting' value 'Orthorhombic' changed to
'orthorhombic' according to
/home/saulius/struct/CIF-dictionaries/cif_core.dic dictionary named
'cif_core.dic' version 2.4.2 from
2011-04-26.

'_exptl_absorpt_correction_type' value 'Multi-Scan'
changed to 'multi-scan' according to
/home/saulius/struct/CIF-dictionaries/cif_core.dic dictionary named
'cif_core.dic' version 2.4.2 from 2011-04-26.

Automatic conversion script
Id: cif_fix_values 1891 2012-01-12 08:04:46Z andrius 
;
_cod_original_cell_volume 7334(3)
_cod_database_code 4080945

loop_
_symmetry_equiv_pos_as_xyz
'x, y, z'
'-x+1/2, y+1/2, z'
'x, -y+1/2, z+1/2'
'-x+1/2, -y, z+1/2'
'-x, -y, -z'
'x-1/2, -y-1/2, -z'
'-x, y-1/2, -z-1/2'
'x-1/2, y, -z-1/2'

loop_
_atom_site_label
_atom_site_type_symbol
_atom_site_fract_x
_atom_site_fract_y
_atom_site_fract_z
_atom_site_U_iso_or_equiv
_atom_site_adp_type
_atom_site_occupancy
_atom_site_symmetry_multiplicity
_atom_site_calc_flag
_atom_site_refinement_flags
Ni1 Ni -0.43664(5) 0.23715(6) 0.18547(5) 0.0345(3) Uani 1 1 d .
P1 P -0.43386(11) 0.24522(14) 0.27724(10) 0.0342(6) Uani 1 1 d .
P2 P -0.44170(11) 0.24899(13) 0.09424(10) 0.0333(6) Uani 1 1 d .
F1 F -0.4970(2) 0.3264(3) 0.1869(2) 0.0375(12) Uani 1 1 d .
F2 F -0.2998(3) 0.1736(4) 0.1799(3) 0.0658(18) Uani 1 1 d .
F3 F -0.3235(2) 0.0112(3) 0.1795(2) 0.0530(15) Uani 1 1 d .
F4 F -0.4375(3) 0.0297(3) 0.1849(3) 0.0641(17) Uani 1 1 d .
C1 C -0.3733(6) 0.1483(6) 0.1823(5) 0.058(3) Uani 1 1 d .
C2 C -0.3725(7) 0.0711(7) 0.1837(5) 0.069(3) Uani 1 1 d .
C11 C -0.3951(4) 0.1560(5) 0.3154(4) 0.036(2) Uani 1 1 d .
H11 H -0.3534 0.1389 0.2939 0.043 Uiso 1 1 calc R
C12 C -0.3697(4) 0.1736(5) 0.3748(4) 0.039(2) Uani 1 1 d .
H12A H -0.3390 0.2243 0.3750 0.047 Uiso 1 1 calc R
H12B H -0.4094 0.1857 0.3992 0.047 Uiso 1 1 calc R
C13 C -0.3308(4) 0.0950(6) 0.3959(4) 0.046(3) Uani 1 1 d .
H13A H -0.2888 0.0871 0.3734 0.055 Uiso 1 1 calc R
H13B H -0.3161 0.1057 0.4345 0.055 Uiso 1 1 calc R
C14 C -0.3728(5) 0.0131(6) 0.3941(5) 0.050(3) Uani 1 1 d .
H14A H -0.3431 -0.0363 0.4036 0.060 Uiso 1 1 calc R
H14B H -0.4102 0.0163 0.4218 0.060 Uiso 1 1 calc R
C15 C -0.4034(5) -0.0005(6) 0.3377(4) 0.046(3) Uani 1 1 d .
H15A H -0.3660 -0.0147 0.3114 0.055 Uiso 1 1 calc R
H15B H -0.4351 -0.0501 0.3391 0.055 Uiso 1 1 calc R
C16 C -0.4419(4) 0.0765(5) 0.3165(4) 0.037(2) Uani 1 1 d .
H16A H -0.4821 0.0878 0.3405 0.044 Uiso 1 1 calc R
H16B H -0.4590 0.0646 0.2787 0.044 Uiso 1 1 calc R
C21 C -0.5214(4) 0.2685(5) 0.3008(4) 0.035(2) Uani 1 1 d .
H21 H -0.5330 0.3250 0.2835 0.042 Uiso 1 1 calc R
C22 C -0.5744(4) 0.2059(6) 0.2775(4) 0.042(3) Uani 1 1 d .
H22A H -0.5697 0.1494 0.2958 0.050 Uiso 1 1 calc R
H22B H -0.5666 0.1979 0.2374 0.050 Uiso 1 1 calc R
C23 C -0.6468(4) 0.2419(6) 0.2874(4) 0.047(3) Uani 1 1 d .
H23A H -0.6815 0.2008 0.2734 0.056 Uiso 1 1 calc R
H23B H -0.6523 0.2965 0.2669 0.056 Uiso 1 1 calc R
C24 C -0.6585(4) 0.2575(6) 0.3492(4) 0.047(3) Uani 1 1 d .
H24A H -0.7046 0.2830 0.3549 0.057 Uiso 1 1 calc R
H24B H -0.6569 0.2021 0.3692 0.057 Uiso 1 1 calc R
C25 C -0.6039(4) 0.3175(6) 0.3724(4) 0.038(2) Uani 1 1 d .
H25A H -0.6079 0.3742 0.3542 0.045 Uiso 1 1 calc R
H25B H -0.6121 0.3258 0.4124 0.045 Uiso 1 1 calc R
C26 C -0.5318(4) 0.2829(5) 0.3639(4) 0.036(2) Uani 1 1 d .
H26A H -0.5261 0.2281 0.3840 0.044 Uiso 1 1 calc R
H26B H -0.4975 0.3243 0.3780 0.044 Uiso 1 1 calc R
C31 C -0.3831(4) 0.3405(5) 0.2984(4) 0.041(3) Uani 1 1 d .
H31 H -0.3800 0.3398 0.3397 0.049 Uiso 1 1 calc R
C32 C -0.4159(5) 0.4257(5) 0.2817(4) 0.048(3) Uani 1 1 d .
H32A H -0.4218 0.4273 0.2411 0.057 Uiso 1 1 calc R
H32B H -0.4620 0.4307 0.2988 0.057 Uiso 1 1 calc R
C33 C -0.3714(4) 0.5011(5) 0.2999(4) 0.042(3) Uani 1 1 d .
H33A H -0.3931 0.5555 0.2879 0.051 Uiso 1 1 calc R
H33B H -0.3682 0.5017 0.3407 0.051 Uiso 1 1 calc R
C34 C -0.2999(5) 0.4948(6) 0.2754(5) 0.054(3) Uani 1 1 d .
H34A H -0.2714 0.5432 0.2886 0.065 Uiso 1 1 calc R
H34B H -0.3026 0.4979 0.2347 0.065 Uiso 1 1 calc R
C35 C -0.2671(5) 0.4092(5) 0.2930(4) 0.053(3) Uani 1 1 d .
H35A H -0.2209 0.4044 0.2760 0.063 Uiso 1 1 calc R
H35B H -0.2613 0.4087 0.3336 0.063 Uiso 1 1 calc R
C36 C -0.3103(4) 0.3326(5) 0.2758(4) 0.039(2) Uani 1 1 d .
H36A H -0.2889 0.2792 0.2899 0.047 Uiso 1 1 calc R
H36B H -0.3118 0.3291 0.2350 0.047 Uiso 1 1 calc R
C41 C -0.4010(4) 0.3488(5) 0.0722(4) 0.033(2) Uani 1 1 d .
H41 H -0.4011 0.3490 0.0309 0.039 Uiso 1 1 calc R
C42 C -0.3249(4) 0.3495(5) 0.0908(4) 0.038(2) Uani 1 1 d .
H42A H -0.3231 0.3451 0.1316 0.046 Uiso 1 1 calc R
H42B H -0.3014 0.2985 0.0753 0.046 Uiso 1 1 calc R
C43 C -0.2865(4) 0.4299(5) 0.0727(4) 0.042(3) Uani 1 1 d .
H43A H -0.2396 0.4291 0.0886 0.051 Uiso 1 1 calc R
H43B H -0.2821 0.4299 0.0320 0.051 Uiso 1 1 calc R
C44 C -0.3225(5) 0.5103(5) 0.0907(4) 0.048(3) Uani 1 1 d .
H44A H -0.2983 0.5608 0.0753 0.058 Uiso 1 1 calc R
H44B H -0.3212 0.5146 0.1314 0.058 Uiso 1 1 calc R
C45 C -0.3975(5) 0.5109(5) 0.0712(4) 0.042(3) Uani 1 1 d .
H45A H -0.4207 0.5630 0.0853 0.050 Uiso 1 1 calc R
H45B H -0.3987 0.5128 0.0303 0.050 Uiso 1 1 calc R
C46 C -0.4357(4) 0.4320(5) 0.0911(4) 0.036(2) Uani 1 1 d .
H46A H -0.4834 0.4335 0.0767 0.044 Uiso 1 1 calc R
H46B H -0.4380 0.4329 0.1319 0.044 Uiso 1 1 calc R
C51 C -0.5326(4) 0.2623(5) 0.0758(4) 0.034(2) Uani 1 1 d .
H51 H -0.5473 0.3172 0.0936 0.041 Uiso 1 1 calc R
C52 C -0.5500(4) 0.2724(5) 0.0150(4) 0.038(2) Uani 1 1 d .
H52A H -0.5401 0.2182 -0.0048 0.045 Uiso 1 1 calc R
H52B H -0.5213 0.3183 -0.0014 0.045 Uiso 1 1 calc R
C53 C -0.6260(4) 0.2952(5) 0.0086(4) 0.043(3) Uani 1 1 d .
H53A H -0.6348 0.3518 0.0258 0.052 Uiso 1 1 calc R
H53B H -0.6374 0.2996 -0.0312 0.052 Uiso 1 1 calc R
C54 C -0.6718(4) 0.2284(6) 0.0353(4) 0.044(3) Uani 1 1 d .
H54A H -0.6671 0.1734 0.0152 0.053 Uiso 1 1 calc R
H54B H -0.7204 0.2470 0.0325 0.053 Uiso 1 1 calc R
C55 C -0.6535(5) 0.2150(6) 0.0956(4) 0.049(3) Uani 1 1 d .
H55A H -0.6818 0.1679 0.1111 0.059 Uiso 1 1 calc R
H55B H -0.6637 0.2679 0.1168 0.059 Uiso 1 1 calc R
C56 C -0.5775(4) 0.1927(6) 0.1015(4) 0.041(2) Uani 1 1 d .
H56A H -0.5682 0.1372 0.0832 0.049 Uiso 1 1 calc R
H56B H -0.5659 0.1867 0.1412 0.049 Uiso 1 1 calc R
C61 C -0.4008(4) 0.1659(5) 0.0515(4) 0.036(2) Uani 1 1 d .
H61 H -0.3571 0.1526 0.0716 0.044 Uiso 1 1 calc R
C62 C -0.3771(4) 0.1886(5) -0.0063(4) 0.041(3) Uani 1 1 d .
H62A H -0.3492 0.2417 -0.0050 0.050 Uiso 1 1 calc R
H62B H -0.4177 0.1996 -0.0299 0.050 Uiso 1 1 calc R
C63 C -0.3342(5) 0.1157(5) -0.0313(4) 0.046(3) Uani 1 1 d .
H63A H -0.3217 0.1309 -0.0697 0.056 Uiso 1 1 calc R
H63B H -0.2911 0.1094 -0.0099 0.056 Uiso 1 1 calc R
C64 C -0.3722(5) 0.0310(5) -0.0313(4) 0.047(3) Uani 1 1 d .
H64A H -0.3414 -0.0148 -0.0451 0.056 Uiso 1 1 calc R
H64B H -0.4121 0.0347 -0.0566 0.056 Uiso 1 1 calc R
C65 C -0.3973(4) 0.0080(5) 0.0269(4) 0.041(3) Uani 1 1 d .
H65A H -0.3571 -0.0041 0.0508 0.049 Uiso 1 1 calc R
H65B H -0.4258 -0.0445 0.0251 0.049 Uiso 1 1 calc R
C66 C -0.4396(4) 0.0814(4) 0.0521(4) 0.035(2) Uani 1 1 d .
H66A H -0.4830 0.0880 0.0310 0.043 Uiso 1 1 calc R
H66B H -0.4517 0.0666 0.0907 0.043 Uiso 1 1 calc R

loop_
_atom_site_aniso_label
_atom_site_aniso_U_11
_atom_site_aniso_U_22
_atom_site_aniso_U_33
_atom_site_aniso_U_23
_atom_site_aniso_U_13
_atom_site_aniso_U_12
Ni1 0.0367(6) 0.0323(6) 0.0344(8) 0.0000(6) -0.0014(6) 0.0021(5)
P1 0.0365(13) 0.0327(13) 0.0334(16) 0.0011(12) 0.0012(12) 0.0017(12)
P2 0.0356(13) 0.0317(12) 0.0326(16) -0.0019(11) 0.0030(11) -0.0011(11)
F1 0.043(3) 0.034(2) 0.035(3) 0.000(3) -0.003(3) 0.017(2)
F2 0.047(3) 0.091(4) 0.059(5) 0.004(4) -0.003(3) -0.028(3)
F3 0.054(3) 0.040(3) 0.064(4) -0.016(3) -0.017(3) 0.014(3)
F4 0.052(3) 0.079(4) 0.061(4) -0.003(4) 0.004(3) -0.032(3)
C1 0.081(8) 0.062(7) 0.032(7) 0.010(6) -0.004(7) 0.032(6)
C2 0.113(10) 0.059(7) 0.036(7) 0.003(7) -0.006(8) 0.039(8)
C11 0.046(6) 0.032(5) 0.029(6) 0.002(5) -0.001(5) 0.008(4)
C12 0.044(6) 0.043(5) 0.030(6) 0.001(5) -0.003(5) 0.010(5)
C13 0.038(5) 0.061(6) 0.037(7) 0.001(5) -0.001(5) 0.003(5)
C14 0.048(6) 0.044(6) 0.059(9) 0.007(6) -0.003(6) -0.007(5)
C15 0.050(6) 0.041(6) 0.047(8) 0.003(5) -0.007(5) 0.003(5)
C16 0.040(5) 0.035(4) 0.036(6) -0.002(5) -0.008(5) 0.003(4)
C21 0.026(5) 0.033(5) 0.046(7) 0.001(5) 0.001(4) -0.003(4)
C22 0.035(5) 0.046(5) 0.046(7) 0.006(5) 0.011(5) -0.001(5)
C23 0.032(5) 0.056(6) 0.051(7) 0.007(6) -0.003(5) -0.005(5)
C24 0.039(5) 0.047(6) 0.056(8) 0.001(6) 0.010(5) 0.008(5)
C25 0.039(6) 0.048(6) 0.027(6) 0.005(5) 0.013(4) -0.008(5)
C26 0.044(5) 0.041(5) 0.024(6) -0.004(5) 0.009(4) -0.009(4)
C31 0.048(6) 0.037(5) 0.037(7) 0.006(5) -0.004(5) -0.012(5)
C32 0.058(6) 0.030(5) 0.055(8) 0.002(5) -0.013(6) 0.002(5)
C33 0.048(6) 0.029(5) 0.050(8) 0.001(5) 0.006(5) 0.005(4)
C34 0.071(7) 0.039(6) 0.053(8) -0.004(5) 0.004(6) -0.014(5)
C35 0.051(6) 0.045(6) 0.062(8) -0.015(6) 0.008(6) -0.008(5)
C36 0.037(5) 0.040(5) 0.042(7) -0.013(5) 0.002(5) -0.010(4)
C41 0.023(5) 0.043(5) 0.032(7) 0.005(5) 0.004(4) -0.004(4)
C42 0.027(5) 0.046(5) 0.040(7) 0.008(5) -0.007(5) -0.006(4)
C43 0.048(6) 0.050(6) 0.028(7) 0.002(5) 0.005(5) -0.005(5)
C44 0.059(7) 0.036(5) 0.050(8) -0.004(5) 0.003(6) -0.015(5)
C45 0.059(6) 0.025(5) 0.041(7) 0.006(5) 0.007(5) 0.001(5)
C46 0.045(5) 0.038(5) 0.027(6) 0.004(4) -0.004(5) -0.003(5)
C51 0.036(5) 0.032(5) 0.034(7) 0.007(5) -0.006(4) -0.005(4)
C52 0.035(5) 0.036(5) 0.042(7) 0.005(5) -0.013(4) -0.002(4)
C53 0.056(6) 0.031(5) 0.043(7) -0.006(5) -0.010(5) 0.000(5)
C54 0.046(6) 0.040(5) 0.047(7) -0.010(5) -0.011(5) 0.004(5)
C55 0.049(6) 0.042(6) 0.057(8) -0.005(5) -0.006(6) -0.006(5)
C56 0.037(5) 0.048(5) 0.037(7) 0.000(5) -0.001(5) -0.006(5)
C61 0.041(6) 0.031(5) 0.037(7) -0.002(5) 0.009(5) 0.001(4)
C62 0.041(6) 0.034(5) 0.049(7) -0.005(5) -0.003(5) -0.006(5)
C63 0.053(6) 0.043(6) 0.043(7) -0.003(5) 0.008(5) -0.003(5)
C64 0.056(6) 0.030(5) 0.054(8) -0.002(5) 0.003(6) -0.003(5)
C65 0.043(6) 0.030(5) 0.049(8) -0.001(5) -0.006(5) -0.010(4)
C66 0.043(5) 0.028(4) 0.035(6) 0.005(4) -0.002(5) -0.010(4)

loop_
_atom_type_symbol
_atom_type_description
_atom_type_scat_dispersion_real
_atom_type_scat_dispersion_imag
_atom_type_scat_source
C C 0.0033 0.0016 'International Tables Vol C Tables 4.2.6.8 and 6.1.1.4'
H H 0.0000 0.0000 'International Tables Vol C Tables 4.2.6.8 and 6.1.1.4'
F F 0.0171 0.0103 'International Tables Vol C Tables 4.2.6.8 and 6.1.1.4'
Ni Ni 0.3393 1.1124 'International Tables Vol C Tables 4.2.6.8 and 6.1.1.4'
P P 0.1023 0.0942 'International Tables Vol C Tables 4.2.6.8 and 6.1.1.4'

loop_
_geom_angle_atom_site_label_1
_geom_angle_atom_site_label_2
_geom_angle_atom_site_label_3
_geom_angle
F1 Ni1 C1 178.0(4)
F1 Ni1 P2 85.77(17)
C1 Ni1 P2 92.9(3)
F1 Ni1 P1 87.37(17)
C1 Ni1 P1 93.9(3)
P2 Ni1 P1 171.91(9)
C21 P1 C11 112.0(4)
C21 P1 C31 104.4(4)
C11 P1 C31 104.4(4)
C21 P1 Ni1 107.4(3)
C11 P1 Ni1 118.1(3)
C31 P1 Ni1 109.5(3)
C41 P2 C51 104.5(4)
C41 P2 C61 104.4(4)
C51 P2 C61 111.1(4)
C41 P2 Ni1 110.1(3)
C51 P2 Ni1 107.1(3)
C61 P2 Ni1 118.8(3)
C2 C1 F2 104.7(10)
C2 C1 Ni1 139.0(11)
F2 C1 Ni1 116.3(7)
C1 C2 F3 134.8(13)
C1 C2 F4 116.2(11)
F3 C2 F4 108.7(8)
C16 C11 C12 108.4(8)
C16 C11 P1 112.2(6)
C12 C11 P1 117.9(6)
C16 C11 H11 105.8
C12 C11 H11 105.8
P1 C11 H11 105.8
C13 C12 C11 109.2(7)
C13 C12 H12A 109.8
C11 C12 H12A 109.8
C13 C12 H12B 109.8
C11 C12 H12B 109.8
H12A C12 H12B 108.3
C14 C13 C12 113.4(7)
C14 C13 H13A 108.9
C12 C13 H13A 108.9
C14 C13 H13B 108.9
C12 C13 H13B 108.9
H13A C13 H13B 107.7
C15 C14 C13 111.0(8)
C15 C14 H14A 109.4
C13 C14 H14A 109.4
C15 C14 H14B 109.4
C13 C14 H14B 109.4
H14A C14 H14B 108.0
C16 C15 C14 113.2(8)
C16 C15 H15A 108.9
C14 C15 H15A 108.9
C16 C15 H15B 108.9
C14 C15 H15B 108.9
H15A C15 H15B 107.7
C15 C16 C11 110.8(7)
C15 C16 H16A 109.5
C11 C16 H16A 109.5
C15 C16 H16B 109.5
C11 C16 H16B 109.5
H16A C16 H16B 108.1
C22 C21 C26 111.5(7)
C22 C21 P1 112.7(6)
C26 C21 P1 117.1(6)
C22 C21 H21 104.7
C26 C21 H21 104.7
P1 C21 H21 104.7
C21 C22 C23 109.2(7)
C21 C22 H22A 109.8
C23 C22 H22A 109.8
C21 C22 H22B 109.8
C23 C22 H22B 109.8
H22A C22 H22B 108.3
C22 C23 C24 110.3(7)
C22 C23 H23A 109.6
C24 C23 H23A 109.6
C22 C23 H23B 109.6
C24 C23 H23B 109.6
H23A C23 H23B 108.1
C25 C24 C23 110.7(8)
C25 C24 H24A 109.5
C23 C24 H24A 109.5
C25 C24 H24B 109.5
C23 C24 H24B 109.5
H24A C24 H24B 108.1
C26 C25 C24 112.1(7)
C26 C25 H25A 109.2
C24 C25 H25A 109.2
C26 C25 H25B 109.2
C24 C25 H25B 109.2
H25A C25 H25B 107.9
C25 C26 C21 107.8(7)
C25 C26 H26A 110.1
C21 C26 H26A 110.1
C25 C26 H26B 110.1
C21 C26 H26B 110.1
H26A C26 H26B 108.5
C36 C31 C32 111.3(7)
C36 C31 P1 109.3(6)
C32 C31 P1 113.6(6)
C36 C31 H31 107.5
C32 C31 H31 107.5
P1 C31 H31 107.5
C33 C32 C31 110.9(7)
C33 C32 H32A 109.5
C31 C32 H32A 109.5
C33 C32 H32B 109.5
C31 C32 H32B 109.5
H32A C32 H32B 108.1
C34 C33 C32 111.0(8)
C34 C33 H33A 109.4
C32 C33 H33A 109.4
C34 C33 H33B 109.4
C32 C33 H33B 109.4
H33A C33 H33B 108.0
C33 C34 C35 109.2(8)
C33 C34 H34A 109.8
C35 C34 H34A 109.8
C33 C34 H34B 109.8
C35 C34 H34B 109.8
H34A C34 H34B 108.3
C36 C35 C34 112.2(8)
C36 C35 H35A 109.2
C34 C35 H35A 109.2
C36 C35 H35B 109.2
C34 C35 H35B 109.2
H35A C35 H35B 107.9
C35 C36 C31 110.6(7)
C35 C36 H36A 109.5
C31 C36 H36A 109.5
C35 C36 H36B 109.5
C31 C36 H36B 109.5
H36A C36 H36B 108.1
C46 C41 C42 109.2(7)
C46 C41 P2 116.3(6)
C42 C41 P2 109.6(6)
C46 C41 H41 107.1
C42 C41 H41 107.1
P2 C41 H41 107.1
C43 C42 C41 113.0(7)
C43 C42 H42A 109.0
C41 C42 H42A 109.0
C43 C42 H42B 109.0
C41 C42 H42B 109.0
H42A C42 H42B 107.8
C44 C43 C42 112.0(7)
C44 C43 H43A 109.2
C42 C43 H43A 109.2
C44 C43 H43B 109.2
C42 C43 H43B 109.2
H43A C43 H43B 107.9
C43 C44 C45 111.1(7)
C43 C44 H44A 109.4
C45 C44 H44A 109.4
C43 C44 H44B 109.4
C45 C44 H44B 109.4
H44A C44 H44B 108.0
C46 C45 C44 111.4(7)
C46 C45 H45A 109.4
C44 C45 H45A 109.4
C46 C45 H45B 109.4
C44 C45 H45B 109.4
H45A C45 H45B 108.0
C45 C46 C41 112.0(7)
C45 C46 H46A 109.2
C41 C46 H46A 109.2
C45 C46 H46B 109.2
C41 C46 H46B 109.2
H46A C46 H46B 107.9
C52 C51 C56 110.0(7)
C52 C51 P2 117.6(6)
C56 C51 P2 111.8(6)
C52 C51 H51 105.5
C56 C51 H51 105.5
P2 C51 H51 105.5
C51 C52 C53 109.8(7)
C51 C52 H52A 109.7
C53 C52 H52A 109.7
C51 C52 H52B 109.7
C53 C52 H52B 109.7
H52A C52 H52B 108.2
C54 C53 C52 111.5(7)
C54 C53 H53A 109.3
C52 C53 H53A 109.3
C54 C53 H53B 109.3
C52 C53 H53B 109.3
H53A C53 H53B 108.0
C53 C54 C55 111.5(8)
C53 C54 H54A 109.3
C55 C54 H54A 109.3
C53 C54 H54B 109.3
C55 C54 H54B 109.3
H54A C54 H54B 108.0
C54 C55 C56 110.4(8)
C54 C55 H55A 109.6
C56 C55 H55A 109.6
C54 C55 H55B 109.6
C56 C55 H55B 109.6
H55A C55 H55B 108.1
C55 C56 C51 110.8(7)
C55 C56 H56A 109.5
C51 C56 H56A 109.5
C55 C56 H56B 109.5
C51 C56 H56B 109.5
H56A C56 H56B 108.1
C62 C61 C66 111.2(8)
C62 C61 P2 119.1(6)
C66 C61 P2 113.0(6)
C62 C61 H61 103.9
C66 C61 H61 103.9
P2 C61 H61 103.9
C61 C62 C63 110.9(7)
C61 C62 H62A 109.5
C63 C62 H62A 109.5
C61 C62 H62B 109.5
C63 C62 H62B 109.5
H62A C62 H62B 108.0
C64 C63 C62 112.4(7)
C64 C63 H63A 109.1
C62 C63 H63A 109.1
C64 C63 H63B 109.1
C62 C63 H63B 109.1
H63A C63 H63B 107.9
C63 C64 C65 111.0(8)
C63 C64 H64A 109.4
C65 C64 H64A 109.4
C63 C64 H64B 109.4
C65 C64 H64B 109.4
H64A C64 H64B 108.0
C64 C65 C66 111.2(7)
C64 C65 H65A 109.4
C66 C65 H65A 109.4
C64 C65 H65B 109.4
C66 C65 H65B 109.4
H65A C65 H65B 108.0
C61 C66 C65 112.0(7)
C61 C66 H66A 109.2
C65 C66 H66A 109.2
C61 C66 H66B 109.2
C65 C66 H66B 109.2
H66A C66 H66B 107.9

loop_
_geom_bond_atom_site_label_1
_geom_bond_atom_site_label_2
_geom_bond_distance
Ni1 F1 1.819(4)
Ni1 C1 1.854(9)
Ni1 P2 2.219(3)
Ni1 P1 2.226(3)
P1 C21 1.831(8)
P1 C11 1.831(8)
P1 C31 1.854(8)
P2 C41 1.825(8)
P2 C51 1.834(8)
P2 C61 1.838(8)
F2 C1 1.484(11)
F3 C2 1.337(11)
F4 C2 1.420(13)
C1 C2 1.204(12)
C11 C16 1.537(10)
C11 C12 1.545(12)
C11 H11 1.0000
C12 C13 1.528(11)
C12 H12A 0.9900
C12 H12B 0.9900
C13 C14 1.516(11)
C13 H13A 0.9900
C13 H13B 0.9900
C14 C15 1.504(13)
C14 H14A 0.9900
C14 H14B 0.9900
C15 C16 1.504(10)
C15 H15A 0.9900
C15 H15B 0.9900
C16 H16A 0.9900
C16 H16B 0.9900
C21 C22 1.527(11)
C21 C26 1.557(11)
C21 H21 1.0000
C22 C23 1.535(11)
C22 H22A 0.9900
C22 H22B 0.9900
C23 C24 1.535(12)
C23 H23A 0.9900
C23 H23B 0.9900
C24 C25 1.522(11)
C24 H24A 0.9900
C24 H24B 0.9900
C25 C26 1.516(10)
C25 H25A 0.9900
C25 H25B 0.9900
C26 H26A 0.9900
C26 H26B 0.9900
C31 C36 1.525(11)
C31 C32 1.528(10)
C31 H31 1.0000
C32 C33 1.523(11)
C32 H32A 0.9900
C32 H32B 0.9900
C33 C34 1.514(11)
C33 H33A 0.9900
C33 H33B 0.9900
C34 C35 1.538(12)
C34 H34A 0.9900
C34 H34B 0.9900
C35 C36 1.517(10)
C35 H35A 0.9900
C35 H35B 0.9900
C36 H36A 0.9900
C36 H36B 0.9900
C41 C46 1.532(11)
C41 C42 1.546(10)
C41 H41 1.0000
C42 C43 1.524(10)
C42 H42A 0.9900
C42 H42B 0.9900
C43 C44 1.500(11)
C43 H43A 0.9900
C43 H43B 0.9900
C44 C45 1.532(11)
C44 H44A 0.9900
C44 H44B 0.9900
C45 C46 1.515(10)
C45 H45A 0.9900
C45 H45B 0.9900
C46 H46A 0.9900
C46 H46B 0.9900
C51 C52 1.519(11)
C51 C56 1.526(11)
C51 H51 1.0000
C52 C53 1.527(10)
C52 H52A 0.9900
C52 H52B 0.9900
C53 C54 1.514(11)
C53 H53A 0.9900
C53 H53B 0.9900
C54 C55 1.519(12)
C54 H54A 0.9900
C54 H54B 0.9900
C55 C56 1.524(11)
C55 H55A 0.9900
C55 H55B 0.9900
C56 H56A 0.9900
C56 H56B 0.9900
C61 C62 1.516(12)
C61 C66 1.518(10)
C61 H61 1.0000
C62 C63 1.533(11)
C62 H62A 0.9900
C62 H62B 0.9900
C63 C64 1.512(11)
C63 H63A 0.9900
C63 H63B 0.9900
C64 C65 1.534(12)
C64 H64A 0.9900
C64 H64B 0.9900
C65 C66 1.536(11)
C65 H65A 0.9900
C65 H65B 0.9900
C66 H66A 0.9900
C66 H66B 0.9900

loop_
_geom_torsion_atom_site_label_1
_geom_torsion_atom_site_label_2
_geom_torsion_atom_site_label_3
_geom_torsion_atom_site_label_4
_geom_torsion
F1 Ni1 P1 C21 38.8(3)
C1 Ni1 P1 C21 -142.7(4)
F1 Ni1 P1 C11 166.7(3)
C1 Ni1 P1 C11 -14.9(5)
F1 Ni1 P1 C31 -74.1(3)
C1 Ni1 P1 C31 104.4(5)
F1 Ni1 P2 C41 68.7(3)
C1 Ni1 P2 C41 -109.9(5)
F1 Ni1 P2 C51 -44.4(3)
C1 Ni1 P2 C51 137.1(4)
F1 Ni1 P2 C61 -171.2(3)
C1 Ni1 P2 C61 10.3(5)
P2 Ni1 C1 C2 -96.5(16)
P1 Ni1 C1 C2 88.0(16)
P2 Ni1 C1 F2 87.4(7)
P1 Ni1 C1 F2 -88.1(7)
F2 C1 C2 F3 -6(2)
Ni1 C1 C2 F3 177.8(9)
F2 C1 C2 F4 -178.6(8)
Ni1 C1 C2 F4 5(2)
C21 P1 C11 C16 51.3(8)
C31 P1 C11 C16 163.8(7)
Ni1 P1 C11 C16 -74.3(7)
C21 P1 C11 C12 -75.7(7)
C31 P1 C11 C12 36.8(8)
Ni1 P1 C11 C12 158.7(6)
C16 C11 C12 C13 58.9(9)
P1 C11 C12 C13 -172.3(6)
C11 C12 C13 C14 -56.4(11)
C12 C13 C14 C15 51.8(11)
C13 C14 C15 C16 -51.5(11)
C14 C15 C16 C11 56.7(11)
C12 C11 C16 C15 -59.6(10)
P1 C11 C16 C15 168.5(7)
C11 P1 C21 C22 -78.9(7)
C31 P1 C21 C22 168.7(6)
Ni1 P1 C21 C22 52.4(7)
C11 P1 C21 C26 52.4(7)
C31 P1 C21 C26 -60.0(7)
Ni1 P1 C21 C26 -176.3(5)
C26 C21 C22 C23 59.5(9)
P1 C21 C22 C23 -166.4(6)
C21 C22 C23 C24 -57.5(10)
C22 C23 C24 C25 56.8(10)
C23 C24 C25 C26 -58.0(10)
C24 C25 C26 C21 57.5(9)
C22 C21 C26 C25 -58.8(9)
P1 C21 C26 C25 169.3(5)
C21 P1 C31 C36 -174.3(6)
C11 P1 C31 C36 67.9(7)
Ni1 P1 C31 C36 -59.5(7)
C21 P1 C31 C32 -49.5(8)
C11 P1 C31 C32 -167.2(7)
Ni1 P1 C31 C32 65.4(7)
C36 C31 C32 C33 -55.7(11)
P1 C31 C32 C33 -179.5(7)
C31 C32 C33 C34 57.9(11)
C32 C33 C34 C35 -57.7(11)
C33 C34 C35 C36 57.2(11)
C34 C35 C36 C31 -55.6(11)
C32 C31 C36 C35 54.4(11)
P1 C31 C36 C35 -179.4(6)
C51 P2 C41 C46 50.0(8)
C61 P2 C41 C46 166.7(7)
Ni1 P2 C41 C46 -64.8(7)
C51 P2 C41 C42 174.4(6)
C61 P2 C41 C42 -68.9(7)
Ni1 P2 C41 C42 59.6(6)
C46 C41 C42 C43 -53.0(10)
P2 C41 C42 C43 178.5(6)
C41 C42 C43 C44 53.9(11)
C42 C43 C44 C45 -54.0(11)
C43 C44 C45 C46 55.9(11)
C44 C45 C46 C41 -57.1(11)
C42 C41 C46 C45 54.7(10)
P2 C41 C46 C45 179.3(6)
C41 P2 C51 C52 62.9(7)
C61 P2 C51 C52 -49.1(8)
Ni1 P2 C51 C52 179.7(6)
C41 P2 C51 C56 -168.4(6)
C61 P2 C51 C56 79.6(7)
Ni1 P2 C51 C56 -51.7(7)
C56 C51 C52 C53 58.4(9)
P2 C51 C52 C53 -172.1(5)
C51 C52 C53 C54 -57.0(10)
C52 C53 C54 C55 55.4(10)
C53 C54 C55 C56 -54.8(10)
C54 C55 C56 C51 56.7(10)
C52 C51 C56 C55 -59.0(10)
P2 C51 C56 C55 168.4(7)
C41 P2 C61 C62 -31.5(8)
C51 P2 C61 C62 80.5(8)
Ni1 P2 C61 C62 -154.5(6)
C41 P2 C61 C66 -164.8(7)
C51 P2 C61 C66 -52.8(8)
Ni1 P2 C61 C66 72.2(7)
C66 C61 C62 C63 -55.2(10)
P2 C61 C62 C63 170.8(6)
C61 C62 C63 C64 55.6(11)
C62 C63 C64 C65 -54.7(11)
C63 C64 C65 C66 53.5(10)
C62 C61 C66 C65 55.3(10)
P2 C61 C66 C65 -167.7(7)
C64 C65 C66 C61 -54.3(11)
